data_8104304
loop_
_publ_author_name
'Wuensch, B.J.'
'Takeuchi, Y.'
'Nowacki, W.'

_publ_section_title
;
 Refinement of the Crystal Structure of Binnite, Cu12 As4 S13
;
_journal_name_full
;
Zeitschrift fuer Kristallographie, Kristallgeometrie, Kristallphysik, 
Kristallchemie (-144,1977)
;
_journal_page_first 1
_journal_page_last 20
_journal_volume 123
_journal_year 1966
_chemical_formula_sum 'As3.4 Cu12 S13 Sb0.6'
_chemical_name_systematic 'Cu12 As3.40 Sb.60 S13'
_space_group_IT_number 217
_symmetry_space_group_name_Hall 'I -4 2 3'
_symmetry_space_group_name_H-M 'I -4 3 m'
_cell_angle_alpha 90
_cell_angle_beta 90
_cell_angle_gamma 90
_cell_formula_units_Z 2
_cell_length_a 10.232
_cell_length_b 10.232
_cell_length_c 10.232
_cell_volume 1071.227
_citation_journal_id_ASTM ZEKGAX
_cod_data_source_file Wuensch_ZEKGAX_1966_1528.cif
_cod_data_source_block As3.4Cu12S13Sb0.6
_cod_database_code 8104304

loop_
_symmetry_equiv_pos_as_xyz
x,y,z
y,-x,-z
-x,-y,z
-y,x,-z
x,-y,-z
-y,-x,z
-x,y,-z
y,x,z
z,x,y
x,-z,-y
-z,-x,y
-x,z,-y
z,-x,-y
-x,-z,y
-z,x,-y
x,z,y
y,z,x
y,-z,-x
-z,-y,x
-y,z,-x
z,y,x
-y,-z,x
-z,y,-x
z,-y,-x
x+1/2,y+1/2,z+1/2
y+1/2,-x+1/2,-z+1/2
-x+1/2,-y+1/2,z+1/2
-y+1/2,x+1/2,-z+1/2
x+1/2,-y+1/2,-z+1/2
-y+1/2,-x+1/2,z+1/2
-x+1/2,y+1/2,-z+1/2
y+1/2,x+1/2,z+1/2
z+1/2,x+1/2,y+1/2
x+1/2,-z+1/2,-y+1/2
-z+1/2,-x+1/2,y+1/2
-x+1/2,z+1/2,-y+1/2
z+1/2,-x+1/2,-y+1/2
-x+1/2,-z+1/2,y+1/2
-z+1/2,x+1/2,-y+1/2
x+1/2,z+1/2,y+1/2
y+1/2,z+1/2,x+1/2
y+1/2,-z+1/2,-x+1/2
-z+1/2,-y+1/2,x+1/2
-y+1/2,z+1/2,-x+1/2
z+1/2,y+1/2,x+1/2
-y+1/2,-z+1/2,x+1/2
-z+1/2,y+1/2,-x+1/2
z+1/2,-y+1/2,-x+1/2

loop_
_atom_site_label
_atom_site_type_symbol
_atom_site_fract_x
_atom_site_fract_y
_atom_site_fract_z
_atom_site_occupancy
_atom_site_U_iso_or_equiv
As1 As+3 0.2605 0.2605 0.2605 0.85 0.0
Sb1 Sb+3 0.2605 0.2605 0.2605 0.15 0.0
S1 S-2 0.1206 0.1206 0.3555 1 0.0
S2 S-2 0 0 0 1 0.0
Cu2 Cu+1 0.2154 0 0 1 0.0
Cu1 Cu+1 0.25 0.5 0 1 0.0
